data_1100581
loop_
_publ_author_name
'Karl, M.'
'Seybert, G.'
'Massa, W.'
'Harms, K.'
'Agarwal, S.'
'Maleika, R.'
'Stelter, W.'
'Greiner, A.'
'Neum\"uller, W.'
'Heitz, B.'
'Dehnicke, K.'

_publ_section_title
;
 Amidometallate von Seltenerdelementen. Synthese und Kristallstrukturen
 von [Na(12-Krone-4)~2~][M{N(SiMe~3~)~2~}~3~(OSiMe~3~)] (M = Sm, Yb),
 [Na(THF)~3~Sm{N(SiMe~3~)~2~}~3~(C\\tb C-Ph)],
 [Na(THF)~6~][Lu~2~(\m-NH~2~)(\m-NSiMe~3~){N(SiMe~3~)~2~}~4~] sowie
 von [NaN(SiMe~3~)~2~(THF)]~2~. Anwendungen der Seltenerdkomplexe als
 Polymerisationskatalysatoren
;
_journal_coden_ASTM ZAACAB
_journal_issue 8
_journal_name_full
;
 Zeitschrift f\"ur anorganische und allgemeine Chemie
;
_journal_page_first 1301
_journal_page_last 1309
_journal_paper_doi 10.1002/(sici)1521-3749(199908)625:8<1301::aid-zaac1301>3.0.co;2-0
_journal_volume 625
_journal_year 1999
_chemical_formula_sum 'C20 H52 N2 Na2 O2 Si4'
_space_group_IT_number 2
_symmetry_cell_setting triclinic
_symmetry_Int_Tables_number 2
_symmetry_space_group_name_Hall '-P 1'
_symmetry_space_group_name_H-M 'P -1'
_cell_angle_alpha 110.03(1)
_cell_angle_beta 112.91(1)
_cell_angle_gamma 96.80(1)
_cell_formula_units_Z 1
_cell_length_a 9.030(1)
_cell_length_b 10.465(1)
_cell_length_c 10.558(1)
_cod_database_code 1100581

loop_
_symmetry_equiv_pos_site_id
_symmetry_equiv_pos_as_xyz
1 x,y,z
2 -x,-y,-z

loop_
_atom_site_label
_atom_site_type_symbol
_atom_site_fract_x
_atom_site_fract_y
_atom_site_fract_z
Na1 Na 0.08003(11) 1.13059(8) 0.65027(9)
N1 N 0.0814(2) 0.88949(18) 0.60136(18)
Si1 Si 0.27369(7) 0.87781(7) 0.62675(7)
C1? C 0.3907(8) 0.8314(10) 0.7864(10)
H1? H 0.33090 0.73870 0.76590
H2? H 0.50040 0.83120 0.79480
H3? H 0.40140 0.89990 0.87990
C2? C 0.2843(11) 0.7586(7) 0.4581(9)
H4? H 0.21860 0.66310 0.42320
H5? H 0.23870 0.79150 0.38070
H6? H 0.39830 0.76020 0.48020
C3? C 0.4125(7) 1.0680(6) 0.6885(8)
H7? H 0.34200 1.11850 0.64390
H8? H 0.46700 1.11920 0.79710
H9? H 0.49580 1.05940 0.65330
C4 C 0.3344(11) 0.7197(11) 0.6708(14)
H10 H 0.23530 0.64100 0.62260
H11 H 0.41310 0.69070 0.63510
H12 H 0.38440 0.75050 0.77880
C5 C 0.2806(9) 0.8369(9) 0.4393(8)
H13 H 0.21790 0.74010 0.36830
H14 H 0.23180 0.89970 0.39890
H15 H 0.39500 0.85280 0.45610
C6 C 0.4493(8) 1.0344(9) 0.7711(8)
H16 H 0.50050 1.02530 0.86490
H17 H 0.53160 1.04750 0.73670
H18 H 0.40630 1.11500 0.78680
Si2 Si -0.04536(9) 0.81919(8) 0.65635(8)
C7? C -0.1397(9) 0.9636(8) 0.7403(8)
H19? H -0.05580 1.03180 0.83940
H20? H -0.17600 1.01050 0.67470
H21? H -0.23400 0.92020 0.74780
C8? C -0.2187(9) 0.6660(7) 0.5174(9)
H22? H -0.19780 0.58250 0.53070
H23? H -0.31740 0.67970 0.52780
H24? H -0.23550 0.65460 0.41820
C9? C 0.0727(10) 0.7848(10) 0.8363(9)
H25? H 0.18430 0.84920 0.89820
H26? H 0.01220 0.79690 0.89480
H27? H 0.07870 0.68880 0.80210
C10 C -0.0749(13) 0.9335(10) 0.8058(9)
H28 H 0.02890 0.97910 0.89820
H29 H -0.11720 1.00410 0.77620
H30 H -0.15540 0.88100 0.82170
C11 C -0.2746(7) 0.7360(8) 0.4765(8)
H31 H -0.28370 0.78610 0.41400
H32 H -0.29180 0.63730 0.41850
H33 H -0.35820 0.74540 0.51120
C12 C -0.0034(11) 0.6597(10) 0.6894(13)
H34 H 0.10530 0.68830 0.77470
H35 H -0.08750 0.62040 0.71100
H36 H -0.00580 0.58920 0.60120
O1 O 0.2052(2) 1.32422(17) 0.87693(17)
C13 C 0.1964(5) 1.4646(3) 0.8977(4)
H37 H 0.07790 1.46580 0.85470
H38 H 0.25160 1.50050 0.84680
C14 C 0.2838(7) 1.5522(4) 1.0619(5)
H39 H 0.39080 1.61860 1.09010
H40 H 0.21340 1.60860 1.09300
C15 C 0.3159(6) 1.4609(5) 1.1356(4)
H41 H 0.23850 1.45400 1.18000
H42 H 0.43280 1.49780 1.21820
C16 C 0.2899(5) 1.3224(4) 1.0216(3)
H43 H 0.39910 1.30380 1.03660
H44 H 0.22120 1.24680 1.02900
Na1A* Na -0.08003(11) 0.86941(8) 0.34973(9)
N1A* N -0.0814(2) 1.11051(18) 0.39864(18)
O1A* O -0.2052(2) 0.67578(17) 0.12307(17)
C13A* C -0.1964(5) 0.5354(3) 0.1023(4)
H37A* H -0.07790 0.53420 0.14530
H38A* H -0.25160 0.49950 0.15320
C14A* C -0.2838(7) 0.4478(4) -0.0619(5)
H39A* H -0.39080 0.38140 -0.09010
H40A* H -0.21340 0.39140 -0.09300
C15A* C -0.3159(6) 0.5391(5) -0.1356(4)
H41A* H -0.23850 0.54600 -0.18000
H42A* H -0.43280 0.50220 -0.21820
C16A* C -0.2899(5) 0.6776(4) -0.0216(3)
H43A* H -0.39910 0.69620 -0.03660
H44A* H -0.22120 0.75320 -0.02900
Si1A* Si -0.27369(7) 1.12219(7) 0.37325(7)
C4A* C -0.3344(11) 1.2803(11) 0.3292(14)
H10A* H -0.23530 1.35900 0.37740
H11A* H -0.41310 1.30930 0.36490
H12A* H -0.38440 1.24950 0.22120
C5A* C -0.2806(9) 1.1631(9) 0.5607(8)
H13A* H -0.21790 1.25990 0.63170
H14A* H -0.23180 1.10030 0.60110
H15A* H -0.39500 1.14720 0.54390
C6A* C -0.4493(8) 0.9656(9) 0.2289(8)
H16A* H -0.50050 0.97470 0.13510
H17A* H -0.53160 0.95250 0.26330
H18A* H -0.40630 0.88500 0.21320
Si2A* Si 0.04536(9) 1.18081(8) 0.34365(8)
C10A* C 0.0749(13) 1.0665(10) 0.1942(9)
H28A* H -0.02890 1.02090 0.10180
H29A* H 0.11720 0.99590 0.22380
H30A* H 0.15540 1.11900 0.17830
C11A* C 0.2746(7) 1.2640(8) 0.5235(8)
H31A* H 0.28370 1.21390 0.58600
H32A* H 0.29180 1.36270 0.58150
H33A* H 0.35820 1.25460 0.48880
C12A* C 0.0034(11) 1.3403(10) 0.3106(13)
H34A* H -0.10530 1.31170 0.22530
H35A* H 0.08750 1.37960 0.28900
H36A* H 0.00580 1.41080 0.39880

loop_
_atom_type_symbol
_atom_type_radius_bond
C 0.68
H 0.23
N 0.68
Na 1.32
O 0.68
Si 1.20
